data_7112015
loop_
_publ_author_name
'Toru Amaya'
'Takaya Masuda'
'Yusuke Maegawa'
'Toshikazu Hirao'

_publ_section_title
;
 Oxovanadium(V)-induced diastereoselective oxidative homocoupling of boron
 enolates
;
_journal_name_full Chem.Commun.
_journal_page_first 2279
_journal_paper_doi 10.1039/c3cc49624d
_journal_volume 50
_journal_year 2014
_chemical_formula_moiety 'C18 H16 F2 O2'
_chemical_formula_sum 'C18 H16 F2 O2'
_chemical_formula_weight 302.32
_space_group_IT_number 14
_symmetry_cell_setting monoclinic
_symmetry_Int_Tables_number 14
_symmetry_space_group_name_Hall '-P 2ybc'
_symmetry_space_group_name_H-M 'P 1 21/c 1'
_atom_sites_solution_hydrogens geom
_atom_sites_solution_primary direct
_atom_sites_solution_secondary difmap
_cell_angle_alpha 90.0000
_cell_angle_beta 98.775(2)
_cell_angle_gamma 90.0000
_cell_formula_units_Z 4
_cell_length_a 11.1477(5)
_cell_length_b 13.3381(6)
_cell_length_c 10.5647(5)
_cell_measurement_reflns_used 4464
_cell_measurement_temperature 277
_cell_measurement_theta_max 65.97
_cell_measurement_theta_min 3.31
_cell_volume 1552.47(12)
_computing_cell_refinement 'RAPID AUTO'
_computing_data_collection 'RAPID AUTO (Rigaku, ????)'
_computing_data_reduction 'RAPID AUTO'
_computing_molecular_graphics 'CrystalStructure 4.0'
_computing_publication_material 'CrystalStructure 4.0 (Rigaku, 2010)'
_computing_structure_refinement 'SHELXL97 (Sheldrick, 2008)'
_computing_structure_solution 'SIR2004 (Burla, et al., 2005)'
_diffrn_ambient_temperature 277
_diffrn_detector_area_resol_mean 5.000
_diffrn_measured_fraction_theta_full 0.990
_diffrn_measured_fraction_theta_max 0.990
_diffrn_measurement_device_type 'Rigaku R-AXIS RAPID'
_diffrn_measurement_method \w
_diffrn_radiation_type 'Cu K\a'
_diffrn_radiation_wavelength 1.54187
_diffrn_reflns_av_R_equivalents 0.0682
_diffrn_reflns_limit_h_max 13
_diffrn_reflns_limit_h_min -13
_diffrn_reflns_limit_k_max 15
_diffrn_reflns_limit_k_min -16
_diffrn_reflns_limit_l_max 12
_diffrn_reflns_limit_l_min -12
_diffrn_reflns_number 15788
_diffrn_reflns_theta_full 68.19
_diffrn_reflns_theta_max 68.19
_diffrn_standards_number 0
_exptl_absorpt_coefficient_mu 0.834
_exptl_absorpt_correction_T_max 0.951
_exptl_absorpt_correction_T_min 0.619
_exptl_absorpt_correction_type multi-scan
_exptl_absorpt_process_details 'ABSCOR (Rigaku, 1995)'
_exptl_crystal_colour colorless
_exptl_crystal_density_diffrn 1.293
_exptl_crystal_density_method 'not measured'
_exptl_crystal_description needle
_exptl_crystal_F_000 632.00
_exptl_crystal_size_max 0.500
_exptl_crystal_size_mid 0.100
_exptl_crystal_size_min 0.060
_refine_diff_density_max 0.740
_refine_diff_density_min -0.360
_refine_ls_extinction_coef 0.28(4)
_refine_ls_extinction_method SHELXL
_refine_ls_goodness_of_fit_ref 1.680
_refine_ls_hydrogen_treatment constr
_refine_ls_number_parameters 200
_refine_ls_number_reflns 2811
_refine_ls_number_restraints 0
_refine_ls_R_factor_gt 0.1517
_refine_ls_shift/su_max 0.000
_refine_ls_structure_factor_coef Fsqd
_refine_ls_weighting_details 'w = 1/[\s^2^(Fo^2^)+(0.2000P)^2^+0.0000P] where P=(Fo^2^+2Fc^2^)/3'
_refine_ls_weighting_scheme calc
_refine_ls_wR_factor_ref 0.4909
_reflns_number_gt 1282
_reflns_number_total 2811
_reflns_threshold_expression F^2^>2.0\s(F^2^)
_cod_data_source_file c3cc49624d.txt
_cod_data_source_block 110624masuda
_cod_database_code 7112015

loop_
_symmetry_equiv_pos_site_id
_symmetry_equiv_pos_as_xyz
1 +X,+Y,+Z
2 -X,1/2+Y,1/2-Z
3 -X,-Y,-Z
4 +X,1/2-Y,1/2+Z

loop_
_atom_site_label
_atom_site_type_symbol
_atom_site_fract_x
_atom_site_fract_y
_atom_site_fract_z
_atom_site_U_iso_or_equiv
_atom_site_adp_type
_atom_site_occupancy
_atom_site_symmetry_multiplicity
_atom_site_calc_flag
_atom_site_refinement_flags
F1 F 0.7801(4) 0.1247(4) 0.9258(5) 0.1512(19) Uani 1.0 4 d .
F11 F -0.2989(4) 0.0297(4) 0.2586(5) 0.157(2) Uani 1.0 4 d .
O1 O 0.3499(4) 0.1449(3) 0.4702(5) 0.1109(16) Uani 1.0 4 d .
O11 O 0.1396(4) 0.1835(4) 0.6500(4) 0.1123(16) Uani 1.0 4 d .
C1 C 0.3062(6) 0.3040(4) 0.5558(7) 0.0981(19) Uani 1.0 4 d .
C2 C 0.3785(6) 0.3873(4) 0.5012(7) 0.112(2) Uani 1.0 4 d .
C3 C 0.3771(6) 0.2064(5) 0.5556(6) 0.0965(18) Uani 1.0 4 d .
C4 C 0.4849(6) 0.1875(5) 0.6573(6) 0.0945(18) Uani 1.0 4 d .
C5 C 0.5518(7) 0.1019(5) 0.6494(7) 0.115(3) Uani 1.0 4 d .
C6 C 0.6530(7) 0.0786(6) 0.7394(8) 0.127(3) Uani 1.0 4 d .
C7 C 0.6820(7) 0.1443(6) 0.8366(8) 0.116(3) Uani 1.0 4 d .
C8 C 0.6187(7) 0.2297(6) 0.8514(7) 0.116(3) Uani 1.0 4 d .
C9 C 0.5172(6) 0.2521(5) 0.7577(7) 0.109(2) Uani 1.0 4 d .
C11 C 0.1778(5) 0.2918(4) 0.4826(7) 0.1002(19) Uani 1.0 4 d .
C12 C 0.1045(7) 0.3901(5) 0.4816(8) 0.128(3) Uani 1.0 4 d .
C13 C 0.1100(6) 0.2094(5) 0.5388(6) 0.0957(18) Uani 1.0 4 d .
C14 C 0.0004(6) 0.1646(5) 0.4615(6) 0.0963(18) Uani 1.0 4 d .
C15 C -0.0756(6) 0.1053(5) 0.5232(7) 0.106(2) Uani 1.0 4 d .
C16 C -0.1771(6) 0.0586(5) 0.4547(8) 0.116(3) Uani 1.0 4 d .
C17 C -0.1990(7) 0.0739(6) 0.3259(9) 0.122(3) Uani 1.0 4 d .
C18 C -0.1272(7) 0.1318(7) 0.2606(8) 0.126(3) Uani 1.0 4 d .
C19 C -0.0278(6) 0.1777(6) 0.3303(7) 0.113(2) Uani 1.0 4 d .
H1A H 0.2999 0.3209 0.6448 0.1177 Uiso 1.0 4 calc R
H2A H 0.3895 0.3703 0.4155 0.1340 Uiso 1.0 4 calc R
H2B H 0.4562 0.3944 0.5537 0.1340 Uiso 1.0 4 calc R
H2C H 0.3348 0.4494 0.5004 0.1340 Uiso 1.0 4 calc R
H5A H 0.5288 0.0580 0.5816 0.1376 Uiso 1.0 4 calc R
H6A H 0.6982 0.0207 0.7329 0.1523 Uiso 1.0 4 calc R
H8A H 0.6413 0.2721 0.9209 0.1397 Uiso 1.0 4 calc R
H9A H 0.4728 0.3103 0.7643 0.1305 Uiso 1.0 4 calc R
H11A H 0.1840 0.2741 0.3938 0.1203 Uiso 1.0 4 calc R
H12A H 0.0940 0.4069 0.5676 0.1532 Uiso 1.0 4 calc R
H12B H 0.0265 0.3813 0.4301 0.1532 Uiso 1.0 4 calc R
H12C H 0.1475 0.4431 0.4466 0.1532 Uiso 1.0 4 calc R
H15A H -0.0584 0.0968 0.6115 0.1267 Uiso 1.0 4 calc R
H16A H -0.2279 0.0185 0.4955 0.1389 Uiso 1.0 4 calc R
H18A H -0.1450 0.1397 0.1722 0.1511 Uiso 1.0 4 calc R
H19A H 0.0215 0.2184 0.2884 0.1357 Uiso 1.0 4 calc R

loop_
_atom_site_aniso_label
_atom_site_aniso_U_11
_atom_site_aniso_U_22
_atom_site_aniso_U_33
_atom_site_aniso_U_12
_atom_site_aniso_U_13
_atom_site_aniso_U_23
F1 0.123(3) 0.170(4) 0.148(4) -0.004(3) -0.018(3) 0.030(3)
F11 0.127(3) 0.163(4) 0.173(5) -0.026(3) -0.006(3) -0.040(3)
O1 0.114(4) 0.107(3) 0.110(4) -0.003(3) 0.011(3) -0.016(3)
O11 0.118(4) 0.124(4) 0.092(3) -0.011(3) 0.008(3) 0.000(3)
C1 0.099(4) 0.097(4) 0.098(4) 0.003(3) 0.016(4) -0.003(3)
C2 0.111(5) 0.093(4) 0.133(6) -0.002(3) 0.026(4) 0.002(4)
C3 0.104(4) 0.092(4) 0.095(4) -0.001(3) 0.018(4) 0.002(3)
C4 0.094(4) 0.093(4) 0.096(4) 0.002(3) 0.015(3) 0.001(3)
C5 0.130(5) 0.101(4) 0.110(5) 0.009(4) 0.009(4) -0.007(4)
C6 0.126(6) 0.122(5) 0.128(6) 0.025(5) 0.004(5) 0.009(5)
C7 0.106(5) 0.118(5) 0.119(6) -0.003(4) 0.004(5) 0.009(5)
C8 0.123(6) 0.127(6) 0.098(5) -0.024(5) 0.012(4) -0.004(4)
C9 0.114(5) 0.103(4) 0.109(5) -0.005(4) 0.016(4) -0.014(4)
C11 0.096(4) 0.100(4) 0.102(5) -0.002(3) 0.006(4) 0.009(3)
C12 0.116(5) 0.099(5) 0.166(8) 0.007(4) 0.016(5) 0.012(5)
C13 0.103(4) 0.099(4) 0.085(4) -0.003(3) 0.015(4) 0.001(3)
C14 0.095(4) 0.098(4) 0.098(4) -0.006(3) 0.021(4) -0.006(3)
C15 0.106(5) 0.103(4) 0.107(5) 0.001(4) 0.015(4) -0.003(4)
C16 0.106(5) 0.108(5) 0.136(6) -0.005(4) 0.026(5) -0.008(5)
C17 0.106(5) 0.119(5) 0.136(7) -0.004(4) 0.001(5) -0.030(5)
C18 0.122(6) 0.146(6) 0.106(5) -0.020(5) 0.007(5) -0.015(5)
C19 0.116(5) 0.123(5) 0.101(5) -0.010(4) 0.016(4) -0.008(4)

loop_
_atom_type_symbol
_atom_type_description
_atom_type_scat_dispersion_real
_atom_type_scat_dispersion_imag
_atom_type_scat_source
C C 0.0181 0.0091
;
International Tables for Crystallography
(1992, Vol. C, Tables 4.2.6.8 and 6.1.1.4)
;
H H 0.0000 0.0000
;
International Tables for Crystallography
(1992, Vol. C, Table 6.1.1.4)
;
O O 0.0492 0.0322
;
International Tables for Crystallography
(1992, Vol. C, Tables 4.2.6.8 and 6.1.1.4)
;
F F 0.0727 0.0534
;
International Tables for Crystallography
(1992, Vol. C, Tables 4.2.6.8 and 6.1.1.4)
;

loop_
_geom_angle_atom_site_label_1
_geom_angle_atom_site_label_2
_geom_angle_atom_site_label_3
_geom_angle
_geom_angle_publ_flag
C2 C1 C3 108.4(5) yes
C2 C1 C11 113.0(5) yes
C3 C1 C11 110.8(5) yes
O1 C3 C1 120.3(6) yes
O1 C3 C4 119.7(6) yes
C1 C3 C4 120.0(5) yes
C3 C4 C5 118.5(6) yes
C3 C4 C9 122.3(6) yes
C5 C4 C9 119.2(6) yes
C4 C5 C6 122.3(7) yes
C5 C6 C7 116.6(7) yes
F1 C7 C6 118.5(7) yes
F1 C7 C8 117.4(7) yes
C6 C7 C8 124.2(7) yes
C7 C8 C9 117.9(7) yes
C4 C9 C8 119.8(7) yes
C1 C11 C12 111.5(5) yes
C1 C11 C13 111.4(5) yes
C12 C11 C13 109.0(6) yes
O11 C13 C11 120.5(5) yes
O11 C13 C14 119.6(6) yes
C11 C13 C14 119.7(5) yes
C13 C14 C15 118.6(6) yes
C13 C14 C19 122.8(6) yes
C15 C14 C19 118.7(6) yes
C14 C15 C16 121.0(7) yes
C15 C16 C17 117.3(7) yes
F11 C17 C16 117.7(7) yes
F11 C17 C18 118.3(8) yes
C16 C17 C18 124.0(7) yes
C17 C18 C19 117.7(8) yes
C14 C19 C18 121.3(7) yes
C2 C1 H1A 108.164 no
C3 C1 H1A 108.169 no
C11 C1 H1A 108.162 no
C1 C2 H2A 109.475 no
C1 C2 H2B 109.473 no
C1 C2 H2C 109.472 no
H2A C2 H2B 109.467 no
H2A C2 H2C 109.465 no
H2B C2 H2C 109.476 no
C4 C5 H5A 118.874 no
C6 C5 H5A 118.871 no
C5 C6 H6A 121.688 no
C7 C6 H6A 121.685 no
C7 C8 H8A 121.031 no
C9 C8 H8A 121.032 no
C4 C9 H9A 120.124 no
C8 C9 H9A 120.116 no
C1 C11 H11A 108.257 no
C12 C11 H11A 108.260 no
C13 C11 H11A 108.258 no
C11 C12 H12A 109.468 no
C11 C12 H12B 109.467 no
C11 C12 H12C 109.468 no
H12A C12 H12B 109.471 no
H12A C12 H12C 109.480 no
H12B C12 H12C 109.474 no
C14 C15 H15A 119.504 no
C16 C15 H15A 119.513 no
C15 C16 H16A 121.327 no
C17 C16 H16A 121.329 no
C17 C18 H18A 121.144 no
C19 C18 H18A 121.148 no
C14 C19 H19A 119.329 no
C18 C19 H19A 119.327 no

loop_
_geom_bond_atom_site_label_1
_geom_bond_atom_site_label_2
_geom_bond_distance
_geom_bond_publ_flag
F1 C7 1.356(8) yes
F11 C17 1.361(9) yes
O1 C3 1.223(8) yes
O11 C13 1.221(8) yes
C1 C2 1.536(9) yes
C1 C3 1.524(8) yes
C1 C11 1.528(8) yes
C3 C4 1.506(8) yes
C4 C5 1.373(9) yes
C4 C9 1.371(9) yes
C5 C6 1.396(10) yes
C6 C7 1.352(11) yes
C7 C8 1.361(11) yes
C8 C9 1.416(10) yes
C11 C12 1.544(9) yes
C11 C13 1.507(9) yes
C13 C14 1.487(8) yes
C14 C15 1.392(9) yes
C14 C19 1.385(10) yes
C15 C16 1.394(9) yes
C16 C17 1.361(13) yes
C17 C18 1.372(12) yes
C18 C19 1.378(10) yes
C1 H1A 0.980 no
C2 H2A 0.960 no
C2 H2B 0.960 no
C2 H2C 0.960 no
C5 H5A 0.930 no
C6 H6A 0.930 no
C8 H8A 0.930 no
C9 H9A 0.930 no
C11 H11A 0.980 no
C12 H12A 0.960 no
C12 H12B 0.960 no
C12 H12C 0.960 no
C15 H15A 0.930 no
C16 H16A 0.930 no
C18 H18A 0.930 no
C19 H19A 0.930 no

loop_
_geom_contact_atom_site_label_1
_geom_contact_atom_site_label_2
_geom_contact_distance
_geom_contact_publ_flag
_geom_contact_site_symmetry_2
F1 C5 3.582(8) no .
F11 C15 3.593(8) no .
F11 C19 3.594(8) no .
O1 O11 3.276(7) no .
O1 C2 3.261(7) no .
O1 C5 2.770(8) no .
O1 C11 2.760(7) no .
O1 C13 3.002(8) no .
O11 C1 2.754(8) no .
O11 C3 2.984(8) no .
O11 C12 3.270(8) no .
O11 C15 2.767(7) no .
C1 C9 3.006(9) no .
C2 C4 3.261(8) no .
C2 C9 3.422(10) no .
C2 C12 3.029(10) no .
C3 C13 2.957(9) no .
C4 C7 2.735(9) no .
C5 C8 2.745(10) no .
C6 C9 2.788(11) no .
C11 C19 3.005(9) no .
C12 C14 3.219(9) no .
C12 C19 3.469(10) no .
C14 C17 2.736(10) no .
C15 C18 2.769(11) no .
C16 C19 2.774(11) no .
F1 C12 3.466(8) no 2_646
F1 C12 3.580(8) no 4_655
F1 C18 3.531(9) no 1_656
F11 O11 3.414(7) no 3_556
F11 C2 3.344(8) no 2_545
F11 C5 3.578(9) no 3_556
F11 C8 3.518(9) no 4_454
F11 C9 3.559(9) no 4_454
O1 C9 3.418(9) no 4_554
O1 C16 3.488(9) no 3_556
O11 F11 3.414(7) no 3_556
O11 C11 3.490(8) no 4_555
O11 C16 3.459(9) no 3_556
O11 C17 3.498(9) no 3_556
O11 C19 3.408(9) no 4_555
C2 F11 3.344(8) no 2_555
C5 F11 3.578(9) no 3_556
C8 F11 3.518(9) no 4_655
C8 C17 3.352(11) no 4_655
C9 F11 3.559(9) no 4_655
C9 O1 3.418(9) no 4_555
C11 O11 3.490(8) no 4_554
C12 F1 3.466(8) no 2_656
C12 F1 3.580(8) no 4_454
C15 C15 3.351(9) no 3_556
C15 C16 3.546(9) no 3_556
C16 O1 3.488(9) no 3_556
C16 O11 3.459(9) no 3_556
C16 C15 3.546(9) no 3_556
C17 O11 3.498(9) no 3_556
C17 C8 3.352(11) no 4_454
C18 F1 3.531(9) no 1_454
C19 O11 3.408(9) no 4_554
F1 H6A 2.5181 no .
F1 H8A 2.4974 no .
F11 H16A 2.5113 no .
F11 H18A 2.5314 no .
O1 H1A 3.0893 no .
O1 H2A 3.1065 no .
O1 H2B 3.5971 no .
O1 H5A 2.4474 no .
O1 H11A 2.5669 no .
O11 H1A 2.5660 no .
O11 H11A 3.0721 no .
O11 H12A 3.1240 no .
O11 H15A 2.4700 no .
C1 H9A 2.6567 no .
C1 H12A 2.7542 no .
C1 H12B 3.3592 no .
C1 H12C 2.6986 no .
C2 H9A 2.9986 no .
C2 H11A 2.7420 no .
C2 H12A 3.3609 no .
C2 H12C 2.6574 no .
C3 H2A 2.6560 no .
C3 H2B 2.6591 no .
C3 H2C 3.3149 no .
C3 H5A 2.5908 no .
C3 H9A 2.6835 no .
C3 H11A 2.6926 no .
C4 H1A 2.7120 no .
C4 H2A 3.5746 no .
C4 H2B 2.9679 no .
C4 H6A 3.2652 no .
C4 H8A 3.2534 no .
C5 H9A 3.2099 no .
C6 H8A 3.2292 no .
C7 H5A 3.1773 no .
C7 H9A 3.2221 no .
C8 H6A 3.2347 no .
C9 H1A 2.6938 no .
C9 H2B 2.8748 no .
C9 H5A 3.2020 no .
C11 H2A 2.7709 no .
C11 H2B 3.3700 no .
C11 H2C 2.7229 no .
C11 H19A 2.6679 no .
C12 H1A 2.7240 no .
C12 H2A 3.3658 no .
C12 H2C 2.6642 no .
C12 H19A 3.1139 no .
C13 H1A 2.6884 no .
C13 H12A 2.6614 no .
C13 H12B 2.6680 no .
C13 H12C 3.3123 no .
C13 H15A 2.6093 no .
C13 H19A 2.6813 no .
C14 H11A 2.6976 no .
C14 H12A 3.5255 no .
C14 H12B 2.9287 no .
C14 H16A 3.2685 no .
C14 H18A 3.2503 no .
C15 H19A 3.2281 no .
C16 H18A 3.2454 no .
C17 H15A 3.1954 no .
C17 H19A 3.1949 no .
C18 H16A 3.2481 no .
C19 H11A 2.6816 no .
C19 H12B 2.9428 no .
C19 H15A 3.2279 no .
H1A H2A 2.8360 no .
H1A H2B 2.3319 no .
H1A H2C 2.3662 no .
H1A H9A 2.1412 no .
H1A H11A 2.8367 no .
H1A H12A 2.5842 no .
H1A H12C 2.9738 no .
H2A H11A 2.6056 no .
H2A H12C 2.9325 no .
H2B H9A 2.4728 no .
H2B H12C 3.5159 no .
H2C H9A 3.5032 no .
H2C H11A 2.9976 no .
H2C H12A 2.9348 no .
H2C H12B 3.5222 no .
H2C H12C 2.0798 no .
H5A H6A 2.3332 no .
H8A H9A 2.3622 no .
H11A H12A 2.8424 no .
H11A H12B 2.3413 no .
H11A H12C 2.3727 no .
H11A H19A 2.1119 no .
H12B H19A 2.6355 no .
H15A H16A 2.3357 no .
H18A H19A 2.3143 no .
F1 H2C 2.8306 no 2_646
F1 H12A 3.2221 no 2_646
F1 H12B 2.7418 no 4_655
F1 H12C 2.8282 no 2_646
F1 H18A 2.6176 no 1_656
F11 H2A 2.8902 no 2_545
F11 H2B 3.3701 no 4_454
F11 H2C 2.9084 no 2_545
F11 H5A 3.4788 no 3_556
F11 H8A 3.2749 no 4_454
F11 H9A 3.3289 no 4_454
F11 H12C 3.1618 no 2_545
O1 H1A 3.4281 no 4_554
O1 H5A 3.1098 no 3_656
O1 H6A 3.0691 no 3_656
O1 H8A 3.5446 no 4_554
O1 H9A 2.8062 no 4_554
O1 H16A 2.6231 no 3_556
O11 H11A 2.6099 no 4_555
O11 H12B 3.4979 no 4_555
O11 H12C 3.5489 no 4_555
O11 H16A 3.3243 no 3_556
O11 H19A 2.4843 no 4_555
C2 H2B 3.5406 no 3_666
C2 H6A 3.5378 no 2_656
C3 H8A 3.4724 no 4_554
C3 H9A 3.4146 no 4_554
C3 H16A 3.4325 no 3_556
C4 H2A 3.1693 no 4_555
C4 H8A 3.3018 no 4_554
C5 H2A 3.5865 no 4_555
C5 H5A 3.2622 no 3_656
C5 H8A 3.2224 no 4_554
C5 H16A 3.3370 no 1_655
C6 H2C 3.2290 no 2_646
C6 H16A 3.1773 no 1_655
C7 H2A 3.4913 no 4_555
C7 H2C 3.1393 no 2_646
C8 H2A 3.0480 no 4_555
C8 H2B 3.4299 no 4_555
C9 H2A 2.8623 no 4_555
C12 H12A 3.4850 no 3_566
C12 H12B 3.5653 no 3_566
C13 H16A 3.3527 no 3_556
C13 H19A 3.1064 no 4_555
C14 H16A 3.5004 no 3_556
C15 H8A 3.5723 no 4_454
C15 H15A 3.4895 no 3_556
C16 H6A 3.4741 no 1_455
C16 H8A 3.0181 no 4_454
C16 H15A 3.4984 no 3_556
C17 H8A 2.9909 no 4_454
C17 H12C 3.4872 no 2_545
C18 H8A 3.5370 no 4_454
C18 H12A 3.4689 no 4_554
C18 H12C 3.3192 no 2_545
C19 H12A 3.4593 no 4_554
H1A O1 3.4281 no 4_555
H1A H6A 2.9600 no 2_656
H1A H11A 3.3511 no 4_555
H2A F11 2.8902 no 2_555
H2A C4 3.1693 no 4_554
H2A C5 3.5865 no 4_554
H2A C7 3.4913 no 4_554
H2A C8 3.0480 no 4_554
H2A C9 2.8623 no 4_554
H2A H2B 3.5696 no 3_666
H2A H8A 3.3821 no 4_554
H2A H9A 3.1097 no 4_554
H2B F11 3.3701 no 4_655
H2B C2 3.5406 no 3_666
H2B C8 3.4299 no 4_554
H2B H2A 3.5696 no 3_666
H2B H2B 3.2429 no 3_666
H2B H2C 3.2405 no 3_666
H2B H6A 3.4742 no 2_656
H2B H8A 3.4690 no 4_554
H2C F1 2.8306 no 2_656
H2C F11 2.9084 no 2_555
H2C C6 3.2290 no 2_656
H2C C7 3.1393 no 2_656
H2C H2B 3.2405 no 3_666
H2C H6A 3.0485 no 2_656
H5A F11 3.4788 no 3_556
H5A O1 3.1098 no 3_656
H5A C5 3.2622 no 3_656
H5A H5A 2.3328 no 3_656
H5A H8A 3.2007 no 4_554
H5A H16A 3.0357 no 1_655
H5A H16A 3.4823 no 3_556
H6A O1 3.0691 no 3_656
H6A C2 3.5378 no 2_646
H6A C16 3.4741 no 1_655
H6A H1A 2.9600 no 2_646
H6A H2B 3.4742 no 2_646
H6A H2C 3.0485 no 2_646
H6A H9A 3.3948 no 2_646
H6A H12A 3.2597 no 2_646
H6A H15A 3.3314 no 1_655
H6A H16A 2.7576 no 1_655
H8A F11 3.2749 no 4_655
H8A O1 3.5446 no 4_555
H8A C3 3.4724 no 4_555
H8A C4 3.3018 no 4_555
H8A C5 3.2224 no 4_555
H8A C15 3.5723 no 4_655
H8A C16 3.0181 no 4_655
H8A C17 2.9909 no 4_655
H8A C18 3.5370 no 4_655
H8A H2A 3.3821 no 4_555
H8A H2B 3.4690 no 4_555
H8A H5A 3.2007 no 4_555
H8A H16A 3.1940 no 4_655
H9A F11 3.3289 no 4_655
H9A O1 2.8062 no 4_555
H9A C3 3.4146 no 4_555
H9A H2A 3.1097 no 4_555
H9A H6A 3.3948 no 2_656
H11A O11 2.6099 no 4_554
H11A H1A 3.3511 no 4_554
H12A F1 3.2221 no 2_656
H12A C12 3.4850 no 3_566
H12A C18 3.4689 no 4_555
H12A C19 3.4593 no 4_555
H12A H6A 3.2597 no 2_656
H12A H12A 3.4179 no 3_566
H12A H12B 3.1290 no 3_566
H12A H12C 3.3385 no 3_566
H12A H18A 3.0990 no 4_555
H12A H19A 3.0759 no 4_555
H12B F1 2.7418 no 4_454
H12B O11 3.4979 no 4_554
H12B C12 3.5653 no 3_566
H12B H12A 3.1290 no 3_566
H12B H12B 3.5797 no 3_566
H12B H12C 3.4222 no 3_566
H12B H15A 3.3674 no 4_554
H12B H18A 3.4305 no 4_555
H12C F1 2.8282 no 2_656
H12C F11 3.1618 no 2_555
H12C O11 3.5489 no 4_554
H12C C17 3.4872 no 2_555
H12C C18 3.3192 no 2_555
H12C H12A 3.3385 no 3_566
H12C H12B 3.4222 no 3_566
H12C H18A 2.9047 no 2_555
H15A C15 3.4895 no 3_556
H15A C16 3.4984 no 3_556
H15A H6A 3.3314 no 1_455
H15A H12B 3.3674 no 4_555
H15A H19A 3.1393 no 4_555
H16A O1 2.6231 no 3_556
H16A O11 3.3243 no 3_556
H16A C3 3.4325 no 3_556
H16A C5 3.3370 no 1_455
H16A C6 3.1773 no 1_455
H16A C13 3.3527 no 3_556
H16A C14 3.5004 no 3_556
H16A H5A 3.0357 no 1_455
H16A H5A 3.4823 no 3_556
H16A H6A 2.7576 no 1_455
H16A H8A 3.1940 no 4_454
H18A F1 2.6176 no 1_454
H18A H12A 3.0990 no 4_554
H18A H12B 3.4305 no 4_554
H18A H12C 2.9047 no 2_545
H19A O11 2.4843 no 4_554
H19A C13 3.1064 no 4_554
H19A H12A 3.0759 no 4_554
H19A H15A 3.1393 no 4_554

loop_
_geom_torsion_atom_site_label_1
_geom_torsion_atom_site_label_2
_geom_torsion_atom_site_label_3
_geom_torsion_atom_site_label_4
_geom_torsion
_geom_torsion_publ_flag
C2 C1 C3 O1 -99.5(7) no
C2 C1 C3 C4 77.7(7) no
C2 C1 C11 C12 -58.0(7) no
C2 C1 C11 C13 179.9(5) no
C3 C1 C11 C12 -179.9(5) no
C3 C1 C11 C13 58.0(7) no
C11 C1 C3 O1 25.1(9) no
C11 C1 C3 C4 -157.8(5) no
O1 C3 C4 C5 1.5(9) no
O1 C3 C4 C9 -177.8(6) no
C1 C3 C4 C5 -175.6(5) no
C1 C3 C4 C9 5.1(9) no
C3 C4 C5 C6 179.9(6) no
C3 C4 C9 C8 179.2(6) no
C5 C4 C9 C8 -0.0(10) no
C9 C4 C5 C6 -0.7(10) no
C4 C5 C6 C7 0.6(11) no
C5 C6 C7 F1 -179.7(7) no
C5 C6 C7 C8 0.5(12) no
F1 C7 C8 C9 178.9(6) no
C6 C7 C8 C9 -1.2(12) no
C7 C8 C9 C4 1.0(11) no
C1 C11 C13 O11 23.2(8) no
C1 C11 C13 C14 -161.6(5) no
C12 C11 C13 O11 -100.4(7) no
C12 C11 C13 C14 74.9(7) no
O11 C13 C14 C15 9.3(9) no
O11 C13 C14 C19 -169.3(5) no
C11 C13 C14 C15 -166.0(5) no
C11 C13 C14 C19 15.4(9) no
C13 C14 C15 C16 -177.6(5) no
C13 C14 C19 C18 177.2(6) no
C15 C14 C19 C18 -1.4(10) no
C19 C14 C15 C16 1.0(9) no
C14 C15 C16 C17 -0.4(9) no
C15 C16 C17 F11 -179.0(6) no
C15 C16 C17 C18 0.3(11) no
F11 C17 C18 C19 178.7(6) no
C16 C17 C18 C19 -0.7(12) no
C17 C18 C19 C14 1.2(11) no
